data_7029979
loop_
_publ_author_name
'Kundu, Tanaya'
'Schweinfurth, David'
'Sarkar, Biprajit'
'Mondal, Tapan Kumar'
'Fiedler, Jan'
'Mobin, Shaikh M.'
'Puranik, Vedavati G.'
'Kaim, Wolfgang'
'Lahiri, Goutam Kumar'

_publ_section_title
;
 Strong metal-metal coupling in mixed-valent intermediates
 [Cl(L)Ru(\m-tppz)Ru(L)Cl]+, L = \b-diketonato ligands, tppz =
 2,3,5,6-tetrakis(2-pyridyl)pyrazine.
;
_journal_issue 43
_journal_name_full 'Dalton transactions (Cambridge, England : 2003)'
_journal_page_first 13429
_journal_page_last 13440
_journal_paper_doi 10.1039/c2dt31763j
_journal_volume 41
_journal_year 2012
_chemical_formula_sum 'C38 H38 Cl2 N6 O4 Ru2'
_chemical_formula_weight 915.78
_chemical_name_systematic
;
?
;
_space_group_IT_number 2
_symmetry_cell_setting triclinic
_symmetry_space_group_name_Hall '-P 1'
_symmetry_space_group_name_H-M 'P -1'
_atom_sites_solution_hydrogens geom
_atom_sites_solution_primary direct
_atom_sites_solution_secondary difmap
_audit_creation_method SHELXL-97
_cell_angle_alpha 101.726(2)
_cell_angle_beta 99.723(2)
_cell_angle_gamma 98.659(2)
_cell_formula_units_Z 1
_cell_length_a 8.8953(2)
_cell_length_b 9.2556(2)
_cell_length_c 11.3444(3)
_cell_measurement_reflns_used 6039
_cell_measurement_temperature 150(2)
_cell_measurement_theta_max 32.8212
_cell_measurement_theta_min 3.2746
_cell_volume 884.68(4)
_computing_cell_refinement 'CrysAlis RED, Oxford Diffraction Ltd.,'
_computing_data_collection 'CrysAlis CCD, Oxford Diffraction Ltd.,'
_computing_data_reduction 'CrysAlis RED, Oxford Diffraction Ltd.,'
_computing_molecular_graphics Ortep3
_computing_publication_material Shelx97
_computing_structure_refinement 'SHELXL-97 (Sheldrick, 1997)'
_computing_structure_solution 'SHELXS-97 (Sheldrick, 1997)'
_diffrn_ambient_temperature 150(2)
_diffrn_detector_area_resol_mean 15.9948
_diffrn_measured_fraction_theta_full 0.998
_diffrn_measured_fraction_theta_max 0.998
_diffrn_measurement_device_type 'OXFORD DIFFRACTION XCALIBUR-S'
_diffrn_measurement_method \w/q-scan
_diffrn_radiation_monochromator graphite
_diffrn_radiation_source 'Enhance (Mo) X-ray Source'
_diffrn_radiation_type MoK\a
_diffrn_radiation_wavelength 0.71073
_diffrn_reflns_av_R_equivalents 0.0235
_diffrn_reflns_av_sigmaI/netI 0.0349
_diffrn_reflns_limit_h_max 10
_diffrn_reflns_limit_h_min -10
_diffrn_reflns_limit_k_max 10
_diffrn_reflns_limit_k_min -10
_diffrn_reflns_limit_l_max 13
_diffrn_reflns_limit_l_min -13
_diffrn_reflns_number 6381
_diffrn_reflns_theta_full 25.00
_diffrn_reflns_theta_max 25.00
_diffrn_reflns_theta_min 3.28
_exptl_absorpt_coefficient_mu 1.056
_exptl_absorpt_correction_T_max 0.8087
_exptl_absorpt_correction_T_min 0.7219
_exptl_absorpt_correction_type multi-scan
_exptl_absorpt_process_details
;
CrysAlis RED, Oxford Diffraction Ltd.,
Version 1.171.31.7 (release 18-10-2006 CrysAlis171 .NET)
(compiled Oct 18 2006,16:28:17)
Empirical absorption correction using spherical harmonics,
implemented in SCALE3 ABSPACK scaling algorithm.
;
_exptl_crystal_colour BLACK
_exptl_crystal_density_diffrn 1.719
_exptl_crystal_density_method 'not measured'
_exptl_crystal_description block
_exptl_crystal_F_000 462
_exptl_crystal_size_max 0.33
_exptl_crystal_size_mid 0.27
_exptl_crystal_size_min 0.21
_refine_diff_density_max 0.583
_refine_diff_density_min -0.325
_refine_diff_density_rms 0.074
_refine_ls_extinction_method none
_refine_ls_goodness_of_fit_ref 1.038
_refine_ls_hydrogen_treatment riding
_refine_ls_matrix_type full
_refine_ls_number_parameters 237
_refine_ls_number_reflns 3103
_refine_ls_number_restraints 0
_refine_ls_restrained_S_all 1.038
_refine_ls_R_factor_all 0.0294
_refine_ls_R_factor_gt 0.0247
_refine_ls_shift/su_max 0.001
_refine_ls_shift/su_mean 0.000
_refine_ls_structure_factor_coef Fsqd
_refine_ls_weighting_details 'calc w=1/[\s^2^(Fo^2^)+(0.0333P)^2^+0.0000P] where P=(Fo^2^+2Fc^2^)/3'
_refine_ls_weighting_scheme calc
_refine_ls_wR_factor_gt 0.0592
_refine_ls_wR_factor_ref 0.0601
_reflns_number_gt 2718
_reflns_number_total 3103
_reflns_threshold_expression >2sigma(I)
_cod_data_source_file c2dt31763j.txt
_cod_data_source_block 2
_cod_depositor_comments
;
The following automatic conversions were performed:

'_symmetry_cell_setting' value 'Triclinic' changed to 'triclinic'
according to
/usr/data/users/saulius/automatic-downloads/retrospective/RSC/lib/dictionaries/cif_core.dic
dictionary named 'cif_core.dic' version 2.4.2 from 2011-04-26.

Automatic conversion script
Id: cif_fix_values 2281 2013-09-26 08:29:07Z andrius 
;
_cod_database_code 7029979

loop_
_symmetry_equiv_pos_as_xyz
'x, y, z'
'-x, -y, -z'

loop_
_atom_site_label
_atom_site_type_symbol
_atom_site_fract_x
_atom_site_fract_y
_atom_site_fract_z
_atom_site_U_iso_or_equiv
_atom_site_adp_type
_atom_site_occupancy
_atom_site_symmetry_multiplicity
_atom_site_calc_flag
_atom_site_refinement_flags
Ru1 Ru 0.13044(2) 0.13980(3) 0.786968(18) 0.01612(8) Uani 1 1 d .
Cl1 Cl 0.19275(8) -0.09870(8) 0.71146(6) 0.02435(16) Uani 1 1 d .
O1 O 0.07824(19) 0.3461(2) 0.85076(15) 0.0203(4) Uani 1 1 d .
O2 O 0.2111(2) 0.2167(2) 0.64358(16) 0.0226(4) Uani 1 1 d .
N1 N -0.1008(2) 0.0842(3) 0.70692(18) 0.0177(5) Uani 1 1 d .
N2 N 0.0533(2) 0.0667(2) 0.91528(18) 0.0152(5) Uani 1 1 d .
N3 N 0.3271(2) 0.1986(3) 0.91920(19) 0.0176(5) Uani 1 1 d .
C1 C -0.1692(3) 0.1147(3) 0.6025(2) 0.0201(6) Uani 1 1 d .
H1 H -0.1090 0.1291 0.5428 0.024 Uiso 1 1 calc R
C2 C -0.3236(3) 0.1259(3) 0.5786(2) 0.0223(6) Uani 1 1 d .
H2 H -0.3690 0.1460 0.5030 0.027 Uiso 1 1 calc R
C3 C -0.4118(3) 0.1076(3) 0.6656(2) 0.0222(6) Uani 1 1 d .
H3 H -0.5168 0.1203 0.6531 0.027 Uiso 1 1 calc R
C4 C -0.3434(3) 0.0702(3) 0.7716(2) 0.0188(6) Uani 1 1 d .
H4 H -0.4021 0.0571 0.8326 0.023 Uiso 1 1 calc R
C5 C -0.1908(3) 0.0520(3) 0.7891(2) 0.0166(6) Uani 1 1 d .
C6 C -0.1040(3) 0.0147(3) 0.8988(2) 0.0156(6) Uani 1 1 d .
C7 C 0.1581(3) 0.0606(3) 1.0177(2) 0.0158(6) Uani 1 1 d .
C8 C 0.3121(3) 0.1515(3) 1.0245(2) 0.0172(6) Uani 1 1 d .
C9 C 0.4288(3) 0.2047(3) 1.1295(2) 0.0222(6) Uani 1 1 d .
H9 H 0.4161 0.1752 1.2032 0.027 Uiso 1 1 calc R
C10 C 0.5631(3) 0.2998(3) 1.1277(3) 0.0262(7) Uani 1 1 d .
H10 H 0.6441 0.3338 1.1989 0.031 Uiso 1 1 calc R
C11 C 0.5779(3) 0.3446(3) 1.0211(3) 0.0263(7) Uani 1 1 d .
H11 H 0.6697 0.4094 1.0172 0.032 Uiso 1 1 calc R
C12 C 0.4580(3) 0.2943(3) 0.9205(2) 0.0225(6) Uani 1 1 d .
H12 H 0.4677 0.3284 0.8482 0.027 Uiso 1 1 calc R
C13 C -0.1876(3) 0.5093(4) 0.8153(3) 0.0351(8) Uani 1 1 d .
H13A H -0.2290 0.4860 0.7265 0.053 Uiso 1 1 calc R
H13B H -0.2384 0.5856 0.8571 0.053 Uiso 1 1 calc R
H13C H -0.2077 0.4179 0.8457 0.053 Uiso 1 1 calc R
C14 C -0.0129(3) 0.5688(3) 0.8413(3) 0.0271(7) Uani 1 1 d .
H14A H 0.0090 0.6553 0.8038 0.033 Uiso 1 1 calc R
H14B H 0.0280 0.6030 0.9311 0.033 Uiso 1 1 calc R
C15 C 0.0644(3) 0.4442(3) 0.7875(2) 0.0213(6) Uani 1 1 d .
C16 C 0.1102(3) 0.4433(3) 0.6753(2) 0.0229(6) Uani 1 1 d .
H16 H 0.0910 0.5238 0.6382 0.027 Uiso 1 1 calc R
C17 C 0.1817(3) 0.3353(4) 0.6121(2) 0.0230(6) Uani 1 1 d .
C18 C 0.2254(4) 0.3586(4) 0.4924(3) 0.0370(8) Uani 1 1 d .
H18A H 0.1396 0.3025 0.4232 0.044 Uiso 1 1 calc R
H18B H 0.2354 0.4667 0.4927 0.044 Uiso 1 1 calc R
C19 C 0.3715(4) 0.3102(4) 0.4700(3) 0.0419(9) Uani 1 1 d .
H19A H 0.4577 0.3660 0.5373 0.063 Uiso 1 1 calc R
H19B H 0.3919 0.3302 0.3920 0.063 Uiso 1 1 calc R
H19C H 0.3615 0.2023 0.4659 0.063 Uiso 1 1 calc R

loop_
_atom_site_aniso_label
_atom_site_aniso_U_11
_atom_site_aniso_U_22
_atom_site_aniso_U_33
_atom_site_aniso_U_23
_atom_site_aniso_U_13
_atom_site_aniso_U_12
Ru1 0.01548(12) 0.02099(14) 0.01370(12) 0.00820(9) 0.00392(8) 0.00240(8)
Cl1 0.0304(4) 0.0256(4) 0.0207(3) 0.0086(3) 0.0079(3) 0.0092(3)
O1 0.0216(9) 0.0234(12) 0.0175(9) 0.0084(8) 0.0045(7) 0.0037(8)
O2 0.0231(10) 0.0290(12) 0.0211(10) 0.0131(9) 0.0088(8) 0.0070(9)
N1 0.0187(11) 0.0196(13) 0.0143(11) 0.0054(9) 0.0034(9) 0.0005(9)
N2 0.0155(10) 0.0166(13) 0.0140(11) 0.0058(9) 0.0025(8) 0.0019(9)
N3 0.0169(11) 0.0214(13) 0.0183(11) 0.0095(10) 0.0069(9) 0.0052(9)
C1 0.0216(13) 0.0242(16) 0.0135(13) 0.0067(11) 0.0019(10) -0.0001(12)
C2 0.0256(14) 0.0225(16) 0.0168(13) 0.0091(12) -0.0031(11) 0.0008(12)
C3 0.0181(13) 0.0240(17) 0.0225(14) 0.0072(12) -0.0014(11) 0.0010(12)
C4 0.0187(13) 0.0207(16) 0.0175(13) 0.0057(11) 0.0047(11) 0.0023(11)
C5 0.0181(13) 0.0158(15) 0.0150(13) 0.0053(11) 0.0014(10) 0.0003(11)
C6 0.0166(12) 0.0177(15) 0.0123(12) 0.0038(11) 0.0032(10) 0.0021(11)
C7 0.0163(12) 0.0168(15) 0.0144(12) 0.0039(11) 0.0024(10) 0.0037(11)
C8 0.0177(12) 0.0182(15) 0.0169(13) 0.0062(11) 0.0041(10) 0.0035(11)
C9 0.0228(14) 0.0239(17) 0.0198(14) 0.0094(12) 0.0017(11) 0.0018(12)
C10 0.0207(14) 0.0269(18) 0.0273(15) 0.0085(13) -0.0030(12) -0.0008(12)
C11 0.0182(13) 0.0281(18) 0.0307(16) 0.0097(14) 0.0032(12) -0.0029(12)
C12 0.0226(14) 0.0237(16) 0.0238(14) 0.0104(12) 0.0088(11) 0.0015(12)
C13 0.0371(17) 0.036(2) 0.0398(19) 0.0121(16) 0.0160(15) 0.0189(15)
C14 0.0345(16) 0.0230(17) 0.0273(16) 0.0101(13) 0.0093(13) 0.0071(13)
C15 0.0164(13) 0.0230(16) 0.0213(14) 0.0066(12) -0.0012(11) -0.0027(12)
C16 0.0236(14) 0.0229(17) 0.0256(15) 0.0140(12) 0.0054(12) 0.0030(12)
C17 0.0180(13) 0.0311(18) 0.0212(14) 0.0127(13) 0.0030(11) 0.0015(12)
C18 0.0467(19) 0.044(2) 0.0328(17) 0.0272(16) 0.0165(15) 0.0146(17)
C19 0.057(2) 0.041(2) 0.0396(19) 0.0195(16) 0.0260(17) 0.0144(17)

loop_
_atom_type_symbol
_atom_type_description
_atom_type_scat_dispersion_real
_atom_type_scat_dispersion_imag
_atom_type_scat_source
C C 0.0033 0.0016 'International Tables Vol C Tables 4.2.6.8 and 6.1.1.4'
H H 0.0000 0.0000 'International Tables Vol C Tables 4.2.6.8 and 6.1.1.4'
N N 0.0061 0.0033 'International Tables Vol C Tables 4.2.6.8 and 6.1.1.4'
O O 0.0106 0.0060 'International Tables Vol C Tables 4.2.6.8 and 6.1.1.4'
Cl Cl 0.1484 0.1585 'International Tables Vol C Tables 4.2.6.8 and 6.1.1.4'
Ru Ru -1.2594 0.8363 'International Tables Vol C Tables 4.2.6.8 and 6.1.1.4'

loop_
_geom_angle_atom_site_label_1
_geom_angle_atom_site_label_2
_geom_angle_atom_site_label_3
_geom_angle
_geom_angle_site_symmetry_1
_geom_angle_site_symmetry_3
N2 Ru1 N3 80.49(8) . .
N2 Ru1 N1 81.12(8) . .
N3 Ru1 N1 159.93(8) . .
N2 Ru1 O1 90.54(8) . .
N3 Ru1 O1 88.76(8) . .
N1 Ru1 O1 83.44(8) . .
N2 Ru1 O2 178.78(8) . .
N3 Ru1 O2 100.64(8) . .
N1 Ru1 O2 97.83(8) . .
O1 Ru1 O2 89.96(7) . .
N2 Ru1 Cl1 90.08(7) . .
N3 Ru1 Cl1 91.20(7) . .
N1 Ru1 Cl1 96.80(7) . .
O1 Ru1 Cl1 179.37(5) . .
O2 Ru1 Cl1 89.43(6) . .
C15 O1 Ru1 124.33(17) . .
C17 O2 Ru1 123.56(17) . .
C1 N1 C5 118.6(2) . .
C1 N1 Ru1 126.91(17) . .
C5 N1 Ru1 111.76(15) . .
C6 N2 C7 122.6(2) . .
C6 N2 Ru1 118.62(16) . .
C7 N2 Ru1 118.64(16) . .
C12 N3 C8 118.3(2) . .
C12 N3 Ru1 126.96(18) . .
C8 N3 Ru1 113.96(16) . .
N1 C1 C2 122.5(2) . .
N1 C1 H1 118.7 . .
C2 C1 H1 118.7 . .
C1 C2 C3 119.3(2) . .
C1 C2 H2 120.4 . .
C3 C2 H2 120.4 . .
C2 C3 C4 118.5(2) . .
C2 C3 H3 120.8 . .
C4 C3 H3 120.8 . .
C5 C4 C3 120.4(2) . .
C5 C4 H4 119.8 . .
C3 C4 H4 119.8 . .
N1 C5 C4 120.2(2) . .
N1 C5 C6 113.9(2) . .
C4 C5 C6 125.6(2) . .
N2 C6 C7 118.8(2) . 2_557
N2 C6 C5 111.2(2) . .
C7 C6 C5 130.0(2) 2_557 .
N2 C7 C6 118.2(2) . 2_557
N2 C7 C8 111.1(2) . .
C6 C7 C8 130.4(2) 2_557 .
N3 C8 C9 119.9(2) . .
N3 C8 C7 113.9(2) . .
C9 C8 C7 125.7(2) . .
C10 C9 C8 120.6(2) . .
C10 C9 H9 119.7 . .
C8 C9 H9 119.7 . .
C11 C10 C9 119.0(3) . .
C11 C10 H10 120.5 . .
C9 C10 H10 120.5 . .
C12 C11 C10 118.8(2) . .
C12 C11 H11 120.6 . .
C10 C11 H11 120.6 . .
N3 C12 C11 123.3(2) . .
N3 C12 H12 118.4 . .
C11 C12 H12 118.4 . .
C14 C13 H13A 109.5 . .
C14 C13 H13B 109.5 . .
H13A C13 H13B 109.5 . .
C14 C13 H13C 109.5 . .
H13A C13 H13C 109.5 . .
H13B C13 H13C 109.5 . .
C15 C14 C13 108.5(2) . .
C15 C14 H14A 110.0 . .
C13 C14 H14A 110.0 . .
C15 C14 H14B 110.0 . .
C13 C14 H14B 110.0 . .
H14A C14 H14B 108.4 . .
O1 C15 C16 126.4(3) . .
O1 C15 C14 114.4(2) . .
C16 C15 C14 119.2(3) . .
C15 C16 C17 126.5(3) . .
C15 C16 H16 116.7 . .
C17 C16 H16 116.7 . .
O2 C17 C16 126.3(2) . .
O2 C17 C18 116.0(3) . .
C16 C17 C18 117.7(3) . .
C19 C18 C17 114.6(3) . .
C19 C18 H18A 108.6 . .
C17 C18 H18A 108.6 . .
C19 C18 H18B 108.6 . .
C17 C18 H18B 108.6 . .
H18A C18 H18B 107.6 . .
C18 C19 H19A 109.5 . .
C18 C19 H19B 109.5 . .
H19A C19 H19B 109.5 . .
C18 C19 H19C 109.5 . .
H19A C19 H19C 109.5 . .
H19B C19 H19C 109.5 . .

loop_
_geom_bond_atom_site_label_1
_geom_bond_atom_site_label_2
_geom_bond_distance
_geom_bond_site_symmetry_2
Ru1 N2 1.909(2) .
Ru1 N3 2.025(2) .
Ru1 N1 2.045(2) .
Ru1 O1 2.050(2) .
Ru1 O2 2.0924(18) .
Ru1 Cl1 2.3820(8) .
O1 C15 1.274(3) .
O2 C17 1.271(4) .
N1 C1 1.340(3) .
N1 C5 1.375(3) .
N2 C6 1.377(3) .
N2 C7 1.378(3) .
N3 C12 1.349(3) .
N3 C8 1.373(3) .
C1 C2 1.378(4) .
C1 H1 0.9500 .
C2 C3 1.381(4) .
C2 H2 0.9500 .
C3 C4 1.386(4) .
C3 H3 0.9500 .
C4 C5 1.380(3) .
C4 H4 0.9500 .
C5 C6 1.481(3) .
C6 C7 1.392(4) 2_557
C7 C6 1.392(4) 2_557
C7 C8 1.476(3) .
C8 C9 1.389(4) .
C9 C10 1.379(4) .
C9 H9 0.9500 .
C10 C11 1.376(4) .
C10 H10 0.9500 .
C11 C12 1.371(4) .
C11 H11 0.9500 .
C12 H12 0.9500 .
C13 C14 1.526(4) .
C13 H13A 0.9800 .
C13 H13B 0.9800 .
C13 H13C 0.9800 .
C14 C15 1.507(4) .
C14 H14A 0.9900 .
C14 H14B 0.9900 .
C15 C16 1.399(4) .
C16 C17 1.404(4) .
C16 H16 0.9500 .
C17 C18 1.521(4) .
C18 C19 1.481(4) .
C18 H18A 0.9900 .
C18 H18B 0.9900 .
C19 H19A 0.9800 .
C19 H19B 0.9800 .
C19 H19C 0.9800 .

loop_
_geom_torsion_atom_site_label_1
_geom_torsion_atom_site_label_2
_geom_torsion_atom_site_label_3
_geom_torsion_atom_site_label_4
_geom_torsion
_geom_torsion_site_symmetry_1
_geom_torsion_site_symmetry_4
N2 Ru1 O1 C15 -161.14(19) . .
N3 Ru1 O1 C15 118.38(19) . .
N1 Ru1 O1 C15 -80.14(19) . .
O2 Ru1 O1 C15 17.74(19) . .
Cl1 Ru1 O1 C15 32(5) . .
N2 Ru1 O2 C17 98(4) . .
N3 Ru1 O2 C17 -104.4(2) . .
N1 Ru1 O2 C17 67.7(2) . .
O1 Ru1 O2 C17 -15.7(2) . .
Cl1 Ru1 O2 C17 164.5(2) . .
N2 Ru1 N1 C1 171.8(2) . .
N3 Ru1 N1 C1 148.0(3) . .
O1 Ru1 N1 C1 80.2(2) . .
O2 Ru1 N1 C1 -8.8(2) . .
Cl1 Ru1 N1 C1 -99.2(2) . .
N2 Ru1 N1 C5 10.85(18) . .
N3 Ru1 N1 C5 -13.0(4) . .
O1 Ru1 N1 C5 -80.74(18) . .
O2 Ru1 N1 C5 -169.78(18) . .
Cl1 Ru1 N1 C5 99.86(18) . .
N3 Ru1 N2 C6 172.2(2) . .
N1 Ru1 N2 C6 0.3(2) . .
O1 Ru1 N2 C6 83.6(2) . .
O2 Ru1 N2 C6 -30(4) . .
Cl1 Ru1 N2 C6 -96.55(19) . .
N3 Ru1 N2 C7 -11.20(19) . .
N1 Ru1 N2 C7 176.9(2) . .
O1 Ru1 N2 C7 -99.9(2) . .
O2 Ru1 N2 C7 146(4) . .
Cl1 Ru1 N2 C7 80.00(19) . .
N2 Ru1 N3 C12 -165.7(2) . .
N1 Ru1 N3 C12 -141.8(3) . .
O1 Ru1 N3 C12 -74.9(2) . .
O2 Ru1 N3 C12 14.8(2) . .
Cl1 Ru1 N3 C12 104.4(2) . .
N2 Ru1 N3 C8 3.98(19) . .
N1 Ru1 N3 C8 27.8(4) . .
O1 Ru1 N3 C8 94.74(19) . .
O2 Ru1 N3 C8 -175.54(18) . .
Cl1 Ru1 N3 C8 -85.89(18) . .
C5 N1 C1 C2 4.9(4) . .
Ru1 N1 C1 C2 -154.9(2) . .
N1 C1 C2 C3 1.1(4) . .
C1 C2 C3 C4 -3.5(4) . .
C2 C3 C4 C5 0.0(4) . .
C1 N1 C5 C4 -8.4(4) . .
Ru1 N1 C5 C4 154.3(2) . .
C1 N1 C5 C6 177.9(2) . .
Ru1 N1 C5 C6 -19.4(3) . .
C3 C4 C5 N1 6.0(4) . .
C3 C4 C5 C6 178.9(3) . .
C7 N2 C6 C7 -6.6(4) . 2_557
Ru1 N2 C6 C7 169.77(19) . 2_557
C7 N2 C6 C5 173.0(2) . .
Ru1 N2 C6 C5 -10.6(3) . .
N1 C5 C6 N2 19.7(3) . .
C4 C5 C6 N2 -153.6(3) . .
N1 C5 C6 C7 -160.7(3) . 2_557
C4 C5 C6 C7 26.0(5) . 2_557
C6 N2 C7 C6 6.6(4) . 2_557
Ru1 N2 C7 C6 -169.81(19) . 2_557
C6 N2 C7 C8 -168.0(2) . .
Ru1 N2 C7 C8 15.6(3) . .
C12 N3 C8 C9 1.2(4) . .
Ru1 N3 C8 C9 -169.4(2) . .
C12 N3 C8 C7 173.7(2) . .
Ru1 N3 C8 C7 3.1(3) . .
N2 C7 C8 N3 -11.4(3) . .
C6 C7 C8 N3 174.8(3) 2_557 .
N2 C7 C8 C9 160.5(3) . .
C6 C7 C8 C9 -13.3(5) 2_557 .
N3 C8 C9 C10 -2.7(4) . .
C7 C8 C9 C10 -174.2(3) . .
C8 C9 C10 C11 1.7(5) . .
C9 C10 C11 C12 0.6(5) . .
C8 N3 C12 C11 1.2(4) . .
Ru1 N3 C12 C11 170.5(2) . .
C10 C11 C12 N3 -2.1(5) . .
Ru1 O1 C15 C16 -13.2(4) . .
Ru1 O1 C15 C14 165.31(16) . .
C13 C14 C15 O1 -77.2(3) . .
C13 C14 C15 C16 101.4(3) . .
O1 C15 C16 C17 -0.8(4) . .
C14 C15 C16 C17 -179.3(2) . .
Ru1 O2 C17 C16 8.8(4) . .
Ru1 O2 C17 C18 -169.55(19) . .
C15 C16 C17 O2 3.1(5) . .
C15 C16 C17 C18 -178.5(3) . .
O2 C17 C18 C19 -37.2(4) . .
C16 C17 C18 C19 144.3(3) . .
